data_7232968
loop_
_publ_author_name
'Jin, Tong'
'Zhang, Wen'

_publ_section_title
;
 Geometric H/D isotope effect in a series of organic salts involving short
 O--H&#x22EF;O hydrogen bonds between carboxyl and carboxylate groups
;
_journal_issue 29
_journal_name_full CrystEngComm
_journal_page_first 4238
_journal_paper_doi 10.1039/C9CE00734B
_journal_volume 21
_journal_year 2019
_chemical_formula_moiety 'C8 H F4 O4, C4 H12 N O'
_chemical_formula_sum 'C12 H13 F4 N O5'
_chemical_formula_weight 327.23
_space_group_crystal_system monoclinic
_space_group_IT_number 14
_space_group_name_Hall '-P 2ybc'
_space_group_name_H-M_alt 'P 1 21/c 1'
_symmetry_space_group_name_Hall '-P 2ybc'
_symmetry_space_group_name_H-M 'P 1 21/c 1'
_atom_sites_solution_hydrogens mixed
_audit_creation_method SHELXL-2014/7
_audit_update_record
;
2019-06-13 deposited with the CCDC.    2019-06-26 downloaded from the CCDC.
;
_cell_angle_alpha 90
_cell_angle_beta 110.170(11)
_cell_angle_gamma 90
_cell_formula_units_Z 4
_cell_length_a 9.6026(9)
_cell_length_b 17.6586(15)
_cell_length_c 9.0164(10)
_cell_measurement_reflns_used 7375
_cell_measurement_temperature 293(2)
_cell_measurement_theta_max 29.513
_cell_measurement_theta_min 2.259
_cell_volume 1435.1(3)
_computing_structure_refinement 'SHELXL-2014/7 (Sheldrick, 2014)'
_diffrn_ambient_temperature 293(2)
_diffrn_measured_fraction_theta_full 1.000
_diffrn_measured_fraction_theta_max 0.849
_diffrn_measurement_device_type 'SuperNova, Dual, Cu at zero, AtlasS2'
_diffrn_radiation_type MoK\a
_diffrn_radiation_wavelength 0.71073
_diffrn_reflns_av_R_equivalents 0.0260
_diffrn_reflns_av_unetI/netI 0.0397
_diffrn_reflns_Laue_measured_fraction_full 1.000
_diffrn_reflns_Laue_measured_fraction_max 0.849
_diffrn_reflns_limit_h_max 13
_diffrn_reflns_limit_h_min -12
_diffrn_reflns_limit_k_max 24
_diffrn_reflns_limit_k_min -21
_diffrn_reflns_limit_l_max 12
_diffrn_reflns_limit_l_min -9
_diffrn_reflns_number 7375
_diffrn_reflns_point_group_measured_fraction_full 1.000
_diffrn_reflns_point_group_measured_fraction_max 0.849
_diffrn_reflns_theta_full 25.242
_diffrn_reflns_theta_max 29.513
_diffrn_reflns_theta_min 2.259
_exptl_absorpt_coefficient_mu 0.149
_exptl_absorpt_correction_T_max 0.984
_exptl_absorpt_correction_T_min 0.981
_exptl_absorpt_correction_type multi-scan
_exptl_absorpt_process_details 'CrysAlisPro 1.171.38.43f (Rigaku Oxford Diffraction, 2015)'
_exptl_crystal_colour colorless
_exptl_crystal_density_diffrn 1.515
_exptl_crystal_description BLOCK
_exptl_crystal_F_000 672
_exptl_crystal_size_max 0.130
_exptl_crystal_size_mid 0.120
_exptl_crystal_size_min 0.110
_refine_diff_density_max 0.200
_refine_diff_density_min -0.201
_refine_diff_density_rms 0.041
_refine_ls_extinction_method none
_refine_ls_goodness_of_fit_ref 1.036
_refine_ls_hydrogen_treatment mixed
_refine_ls_matrix_type full
_refine_ls_number_parameters 205
_refine_ls_number_reflns 3397
_refine_ls_number_restraints 0
_refine_ls_restrained_S_all 1.036
_refine_ls_R_factor_all 0.0885
_refine_ls_R_factor_gt 0.0532
_refine_ls_shift/su_max 0.000
_refine_ls_shift/su_mean 0.000
_refine_ls_structure_factor_coef Fsqd
_refine_ls_weighting_details 'w=1/[\s^2^(Fo^2^)+(0.0431P)^2^+0.4762P] where P=(Fo^2^+2Fc^2^)/3'
_refine_ls_weighting_scheme calc
_refine_ls_wR_factor_gt 0.1124
_refine_ls_wR_factor_ref 0.1312
_reflns_Friedel_coverage 0.000
_reflns_number_gt 2195
_reflns_number_total 4001
_reflns_threshold_expression 'I > 2\s(I)'
_cod_data_source_file c9ce00734b2.cif
_cod_data_source_block 10-H
_cod_depositor_comments 'Adding full bibliography for 7232953--7232976.cif.'
_cod_database_code 7232968
_shelx_shelxl_version_number 2014/7
_shelx_space_group_comment
;
The symmetry employed for this shelxl refinement is uniquely defined
by the following loop, which should always be used as a source of
symmetry information in preference to the above space-group names.
They are only intended as comments.
;

loop_
_space_group_symop_operation_xyz
'x, y, z'
'-x, y+1/2, -z+1/2'
'-x, -y, -z'
'x, -y-1/2, z-1/2'

loop_
_atom_site_label
_atom_site_type_symbol
_atom_site_fract_x
_atom_site_fract_y
_atom_site_fract_z
_atom_site_U_iso_or_equiv
_atom_site_adp_type
_atom_site_occupancy
_atom_site_site_symmetry_order
_atom_site_calc_flag
_atom_site_refinement_flags_posn
_atom_site_refinement_flags_adp
C1 C -0.1186(2) 0.74254(13) 1.0312(2) 0.0419(5) Uani 1 1 d . .
C2 C 0.02330(19) 0.72943(12) 0.9982(2) 0.0376(5) Uani 1 1 d . .
C3 C 0.0824(2) 0.65877(12) 0.9978(2) 0.0421(5) Uani 1 1 d . .
C4 C 0.2091(2) 0.64795(12) 0.9619(3) 0.0448(5) Uani 1 1 d . .
C5 C 0.2840(2) 0.70770(12) 0.9259(2) 0.0386(5) Uani 1 1 d . .
C6 C 0.2247(2) 0.77864(12) 0.9270(2) 0.0413(5) Uani 1 1 d . .
C7 C 0.0981(2) 0.78926(12) 0.9626(3) 0.0427(5) Uani 1 1 d . .
C8 C 0.4241(2) 0.69612(13) 0.8871(3) 0.0439(5) Uani 1 1 d . .
C9 C 0.6419(5) 0.5766(2) 0.2161(4) 0.1204(14) Uani 1 1 d . .
H9A H 0.7338 0.5796 0.1962 0.181 Uiso 1 1 calc R U
H9B H 0.5822 0.6201 0.1717 0.181 Uiso 1 1 calc R U
H9C H 0.5898 0.5315 0.1684 0.181 Uiso 1 1 calc R U
C10 C 0.7602(3) 0.51360(17) 0.4549(3) 0.0707(7) Uani 1 1 d . .
H10A H 0.8420 0.5074 0.4160 0.085 Uiso 1 1 calc R U
H10B H 0.7025 0.4672 0.4339 0.085 Uiso 1 1 calc R U
C11 C 0.8189(3) 0.52853(15) 0.6281(3) 0.0614(7) Uani 1 1 d . .
H11A H 0.8896 0.5699 0.6484 0.074 Uiso 1 1 calc R U
H11B H 0.8723 0.4840 0.6811 0.074 Uiso 1 1 calc R U
C12 C 0.7037(3) 0.54805(15) 0.6994(3) 0.0608(7) Uani 1 1 d . .
H12A H 0.6261 0.5100 0.6692 0.073 Uiso 1 1 calc R U
H12B H 0.7486 0.5475 0.8136 0.073 Uiso 1 1 calc R U
F1 F 0.28923(14) 0.83937(8) 0.88769(18) 0.0632(4) Uani 1 1 d . .
F2 F 0.04369(15) 0.85951(8) 0.9550(2) 0.0717(5) Uani 1 1 d . .
F3 F 0.01626(14) 0.59784(8) 1.03424(19) 0.0685(4) Uani 1 1 d . .
F4 F 0.26064(15) 0.57709(8) 0.9665(2) 0.0750(5) Uani 1 1 d . .
H3 H -0.337(3) 0.7215(16) 0.952(3) 0.096(9) Uiso 1 1 d . .
N1 N 0.63717(19) 0.62378(10) 0.6474(2) 0.0490(5) Uani 1 1 d . .
H1A H 0.7070 0.6592 0.6811 0.073 Uiso 1 1 calc R U
H1B H 0.5660 0.6325 0.6875 0.073 Uiso 1 1 calc R U
H1C H 0.5987 0.6250 0.5424 0.073 Uiso 1 1 calc R U
O1 O 0.42237(17) 0.64998(11) 0.7861(2) 0.0663(5) Uani 1 1 d . .
O2 O 0.53193(16) 0.73649(10) 0.9673(2) 0.0623(5) Uani 1 1 d . .
O3 O -0.22979(16) 0.70628(11) 0.9367(2) 0.0660(5) Uani 1 1 d . .
O4 O -0.12063(16) 0.78350(10) 1.13632(19) 0.0587(5) Uani 1 1 d . .
O5 O 0.6707(2) 0.57449(12) 0.3771(2) 0.0884(7) Uani 1 1 d . .

loop_
_atom_site_aniso_label
_atom_site_aniso_U_11
_atom_site_aniso_U_22
_atom_site_aniso_U_33
_atom_site_aniso_U_23
_atom_site_aniso_U_13
_atom_site_aniso_U_12
C1 0.0275(10) 0.0562(13) 0.0457(12) -0.0017(10) 0.0173(9) 0.0017(10)
C2 0.0229(9) 0.0529(13) 0.0394(11) -0.0057(9) 0.0138(8) -0.0005(9)
C3 0.0313(10) 0.0484(13) 0.0521(13) 0.0036(10) 0.0212(9) -0.0054(9)
C4 0.0310(10) 0.0464(13) 0.0615(14) -0.0004(10) 0.0217(10) 0.0046(9)
C5 0.0225(9) 0.0525(13) 0.0437(11) -0.0031(9) 0.0150(8) -0.0003(9)
C6 0.0281(10) 0.0460(12) 0.0537(12) -0.0021(10) 0.0190(9) -0.0064(9)
C7 0.0284(10) 0.0445(12) 0.0586(13) -0.0068(10) 0.0193(9) 0.0019(9)
C8 0.0281(10) 0.0532(13) 0.0566(13) -0.0019(11) 0.0226(9) 0.0007(10)
C9 0.147(3) 0.152(4) 0.062(2) 0.015(2) 0.036(2) 0.028(3)
C10 0.0768(18) 0.0673(18) 0.0728(18) -0.0025(14) 0.0321(14) 0.0176(15)
C11 0.0590(15) 0.0537(15) 0.0727(17) 0.0074(13) 0.0244(13) 0.0134(12)
C12 0.0634(15) 0.0630(16) 0.0612(15) 0.0117(12) 0.0280(12) 0.0021(13)
F1 0.0473(8) 0.0520(8) 0.1037(11) 0.0068(7) 0.0430(7) -0.0055(6)
F2 0.0548(8) 0.0462(8) 0.1324(14) -0.0014(8) 0.0555(9) 0.0061(7)
F3 0.0497(8) 0.0579(9) 0.1135(12) 0.0165(8) 0.0480(8) -0.0005(7)
F4 0.0575(9) 0.0480(9) 0.1394(14) 0.0084(8) 0.0592(9) 0.0121(7)
N1 0.0409(10) 0.0548(12) 0.0591(11) -0.0062(9) 0.0273(8) -0.0020(9)
O1 0.0442(9) 0.0859(13) 0.0833(12) -0.0324(10) 0.0405(9) -0.0126(9)
O2 0.0272(8) 0.0782(12) 0.0888(12) -0.0303(10) 0.0293(8) -0.0095(8)
O3 0.0279(8) 0.0977(14) 0.0808(12) -0.0385(10) 0.0294(8) -0.0131(8)
O4 0.0351(8) 0.0883(13) 0.0569(10) -0.0212(9) 0.0214(7) 0.0034(8)
O5 0.1165(17) 0.0942(15) 0.0555(11) 0.0088(10) 0.0309(11) 0.0463(13)

loop_
_atom_type_symbol
_atom_type_description
_atom_type_scat_dispersion_real
_atom_type_scat_dispersion_imag
_atom_type_scat_source
C C 0.0033 0.0016 'International Tables Vol C Tables 4.2.6.8 and 6.1.1.4'
H H 0.0000 0.0000 'International Tables Vol C Tables 4.2.6.8 and 6.1.1.4'
N N 0.0061 0.0033 'International Tables Vol C Tables 4.2.6.8 and 6.1.1.4'
O O 0.0106 0.0060 'International Tables Vol C Tables 4.2.6.8 and 6.1.1.4'
F F 0.0171 0.0103 'International Tables Vol C Tables 4.2.6.8 and 6.1.1.4'

loop_
_geom_angle_atom_site_label_1
_geom_angle_atom_site_label_2
_geom_angle_atom_site_label_3
_geom_angle
O4 C1 O3 126.14(18)
O4 C1 C2 120.69(18)
O3 C1 C2 113.17(18)
C3 C2 C7 116.61(17)
C3 C2 C1 122.86(18)
C7 C2 C1 120.51(19)
F3 C3 C2 119.75(17)
F3 C3 C4 118.43(19)
C2 C3 C4 121.82(19)
F4 C4 C3 118.00(19)
F4 C4 C5 120.30(17)
C3 C4 C5 121.7(2)
C6 C5 C4 116.38(17)
C6 C5 C8 121.73(18)
C4 C5 C8 121.89(19)
F1 C6 C7 118.54(19)
F1 C6 C5 119.63(17)
C7 C6 C5 121.80(19)
F2 C7 C6 118.44(19)
F2 C7 C2 119.80(17)
C6 C7 C2 121.69(19)
O1 C8 O2 127.21(18)
O1 C8 C5 118.60(19)
O2 C8 C5 114.19(19)
O5 C10 C11 109.5(2)
C10 C11 C12 115.0(2)
N1 C12 C11 111.85(19)
C9 O5 C10 114.3(2)

loop_
_geom_bond_atom_site_label_1
_geom_bond_atom_site_label_2
_geom_bond_distance
C1 O4 1.198(2)
C1 O3 1.284(3)
C1 C2 1.509(3)
C2 C3 1.371(3)
C2 C7 1.377(3)
C3 F3 1.346(2)
C3 C4 1.376(3)
C4 F4 1.341(2)
C4 C5 1.378(3)
C5 C6 1.377(3)
C5 C8 1.516(3)
C6 F1 1.345(2)
C6 C7 1.373(3)
C7 F2 1.339(2)
C8 O1 1.218(3)
C8 O2 1.260(3)
C9 O5 1.382(3)
C10 O5 1.404(3)
C10 C11 1.490(4)
C11 C12 1.499(3)
C12 N1 1.487(3)

loop_
_geom_hbond_atom_site_label_D
_geom_hbond_atom_site_label_H
_geom_hbond_atom_site_label_A
_geom_hbond_distance_DH
_geom_hbond_distance_HA
_geom_hbond_distance_DA
_geom_hbond_angle_DHA
_geom_hbond_site_symmetry_A
C11 H11A O4 0.97 2.59 3.366(3) 136.9 4_675
O3 H3 O1 1.11(3) 2.61(3) 3.296(2) 119.2(18) 1_455
O3 H3 O2 1.11(3) 1.34(3) 2.4561(19) 177(3) 1_455
N1 H1A O3 0.89 2.32 2.874(2) 119.9 1_655
N1 H1A O4 0.89 2.10 2.874(2) 145.6 4_675
N1 H1B O1 0.89 1.91 2.795(2) 176.5 .
N1 H1C O5 0.89 2.05 2.709(3) 129.9 .

loop_
_geom_torsion_atom_site_label_1
_geom_torsion_atom_site_label_2
_geom_torsion_atom_site_label_3
_geom_torsion_atom_site_label_4
_geom_torsion
O4 C1 C2 C3 123.1(2)
O3 C1 C2 C3 -57.1(3)
O4 C1 C2 C7 -58.6(3)
O3 C1 C2 C7 121.1(2)
C7 C2 C3 F3 178.89(18)
C1 C2 C3 F3 -2.8(3)
C7 C2 C3 C4 -0.7(3)
C1 C2 C3 C4 177.64(19)
F3 C3 C4 F4 -0.5(3)
C2 C3 C4 F4 179.04(19)
F3 C3 C4 C5 -178.97(19)
C2 C3 C4 C5 0.6(3)
F4 C4 C5 C6 -178.77(19)
C3 C4 C5 C6 -0.4(3)
F4 C4 C5 C8 1.3(3)
C3 C4 C5 C8 179.70(19)
C4 C5 C6 F1 -177.75(18)
C8 C5 C6 F1 2.2(3)
C4 C5 C6 C7 0.3(3)
C8 C5 C6 C7 -179.80(19)
F1 C6 C7 F2 0.7(3)
C5 C6 C7 F2 -177.36(19)
F1 C6 C7 C2 177.64(18)
C5 C6 C7 C2 -0.4(3)
C3 C2 C7 F2 177.50(19)
C1 C2 C7 F2 -0.9(3)
C3 C2 C7 C6 0.6(3)
C1 C2 C7 C6 -177.79(19)
C6 C5 C8 O1 -128.3(2)
C4 C5 C8 O1 51.6(3)
C6 C5 C8 O2 52.3(3)
C4 C5 C8 O2 -127.8(2)
O5 C10 C11 C12 52.7(3)
C10 C11 C12 N1 -69.5(3)
C11 C10 O5 C9 164.0(3)
